data_7119785
loop_
_publ_author_name
'Zhao, Yulei'
'Xu, Murong'
'Zheng, Zhong'
'Yuan, Yang'
'Li, Yanzhong'

_publ_section_title
;
 Tertiary amine self-catalyzed intramolecular Csp3-H functionalization
 with in situ generated allenes for the formation of 3-alkenyl indolines.
;
_journal_issue 26
_journal_name_full 'Chemical communications (Cambridge, England)'
_journal_page_first 3721
_journal_page_last 3724
_journal_paper_doi 10.1039/c7cc00005g
_journal_volume 53
_journal_year 2017
_chemical_formula_sum 'C35 H29 N O'
_chemical_formula_weight 479.59
_chemical_name_systematic
; 
 ? 
;
_space_group_crystal_system triclinic
_space_group_IT_number 2
_space_group_name_Hall '-P 1'
_space_group_name_H-M_alt 'P -1'
_symmetry_space_group_name_Hall '-P 1'
_symmetry_space_group_name_H-M 'P -1'
_atom_sites_solution_hydrogens geom
_audit_creation_method SHELXL-2013
_audit_update_record
;
2016-11-09 deposited with the CCDC.
2017-02-22 downloaded from the CCDC.
;
_cell_angle_alpha 77.669(4)
_cell_angle_beta 88.541(3)
_cell_angle_gamma 75.011(3)
_cell_formula_units_Z 2
_cell_length_a 6.3044(9)
_cell_length_b 10.7952(15)
_cell_length_c 20.613(3)
_cell_measurement_reflns_used 1639
_cell_measurement_temperature 293(2)
_cell_measurement_theta_max 46.761
_cell_measurement_theta_min 5.044
_cell_volume 1323.2(3)
_computing_cell_refinement 'Bruker SMART'
_computing_data_collection 'Bruker SMART'
_computing_data_reduction 'Bruker SHELXTL'
_computing_molecular_graphics 'Bruker SHELXTL'
_computing_publication_material 'Bruker SHELXTL'
_computing_structure_refinement 'SHELXL-2013 (Sheldrick, 2013)'
_computing_structure_solution 'Bruker SHELXTL'
_diffrn_ambient_temperature 293(2)
_diffrn_measured_fraction_theta_full 0.998
_diffrn_measured_fraction_theta_max 0.997
_diffrn_measurement_device_type 'CCD area detector'
_diffrn_measurement_method 'phi and omega scans'
_diffrn_radiation_type MoK\a
_diffrn_radiation_wavelength 0.71073
_diffrn_reflns_av_R_equivalents 0.0220
_diffrn_reflns_av_unetI/netI 0.0448
_diffrn_reflns_Laue_measured_fraction_full 0.998
_diffrn_reflns_Laue_measured_fraction_max 0.997
_diffrn_reflns_limit_h_max 7
_diffrn_reflns_limit_h_min -7
_diffrn_reflns_limit_k_max 12
_diffrn_reflns_limit_k_min -13
_diffrn_reflns_limit_l_max 24
_diffrn_reflns_limit_l_min -18
_diffrn_reflns_number 7650
_diffrn_reflns_point_group_measured_fraction_full 0.998
_diffrn_reflns_point_group_measured_fraction_max 0.997
_diffrn_reflns_theta_full 25.242
_diffrn_reflns_theta_max 25.500
_diffrn_reflns_theta_min 1.012
_exptl_absorpt_coefficient_mu 0.071
_exptl_absorpt_correction_T_max 0.7456
_exptl_absorpt_correction_T_min 0.6383
_exptl_absorpt_correction_type multi-scan
_exptl_absorpt_process_details sadabs
_exptl_crystal_colour colorless
_exptl_crystal_density_diffrn 1.204
_exptl_crystal_description prismatic
_exptl_crystal_F_000 508
_exptl_crystal_size_max 0.220
_exptl_crystal_size_mid 0.170
_exptl_crystal_size_min 0.120
_refine_diff_density_max 0.178
_refine_diff_density_min -0.166
_refine_diff_density_rms 0.032
_refine_ls_extinction_method none
_refine_ls_goodness_of_fit_ref 1.018
_refine_ls_hydrogen_treatment constr
_refine_ls_matrix_type full
_refine_ls_number_parameters 335
_refine_ls_number_reflns 4912
_refine_ls_number_restraints 0
_refine_ls_restrained_S_all 1.018
_refine_ls_R_factor_all 0.0717
_refine_ls_R_factor_gt 0.0476
_refine_ls_shift/su_max 0.000
_refine_ls_shift/su_mean 0.000
_refine_ls_structure_factor_coef Fsqd
_refine_ls_weighting_details 'w=1/[\s^2^(Fo^2^)+(0.0631P)^2^+0.0626P] where P=(Fo^2^+2Fc^2^)/3'
_refine_ls_weighting_scheme calc
_refine_ls_wR_factor_gt 0.1170
_refine_ls_wR_factor_ref 0.1316
_reflns_Friedel_coverage 0.000
_reflns_number_gt 3369
_reflns_number_total 4912
_reflns_threshold_expression 'I > 2\s(I)'
_cod_data_source_file c7cc00005g2.cif
_cod_data_source_block cd16159
_cod_depositor_comments 'Adding full bibliography for 7119785.cif.'
_cod_database_code 7119785
_shelx_space_group_comment
; 
The symmetry employed for this shelxl refinement is uniquely defined 
by the following loop, which should always be used as a source of 
symmetry information in preference to the above space-group names. 
They are only intended as comments. 
;
_shelx_estimated_absorpt_t_min 0.984
_shelx_estimated_absorpt_t_max 0.991
_shelxl_version_number 2013-4

loop_
_space_group_symop_operation_xyz
'x, y, z'
'-x, -y, -z'

loop_
_atom_site_label
_atom_site_type_symbol
_atom_site_fract_x
_atom_site_fract_y
_atom_site_fract_z
_atom_site_U_iso_or_equiv
_atom_site_adp_type
_atom_site_occupancy
_atom_site_site_symmetry_order
_atom_site_calc_flag
_atom_site_refinement_flags_posn
_atom_site_refinement_flags_adp
N1 N 0.0842(2) 0.27690(12) 0.20859(7) 0.0449(3) Uani 1 1 d . .
O1 O 0.0854(2) 0.71282(13) 0.00807(7) 0.0783(4) Uani 1 1 d . .
C1 C -0.0651(3) 0.28559(15) 0.26048(8) 0.0432(4) Uani 1 1 d . .
C2 C -0.2413(3) 0.38820(17) 0.26863(10) 0.0548(5) Uani 1 1 d . .
H2 H -0.2774 0.4665 0.2370 0.066 Uiso 1 1 calc R U
C3 C -0.3617(3) 0.3704(2) 0.32544(10) 0.0647(5) Uani 1 1 d . .
H3 H -0.4800 0.4383 0.3319 0.078 Uiso 1 1 calc R U
C4 C -0.3113(3) 0.2552(2) 0.37244(10) 0.0659(5) Uani 1 1 d . .
H4 H -0.3958 0.2456 0.4099 0.079 Uiso 1 1 calc R U
C5 C -0.1356(3) 0.15365(18) 0.36420(9) 0.0554(5) Uani 1 1 d . .
H5 H -0.1007 0.0754 0.3959 0.066 Uiso 1 1 calc R U
C6 C -0.0127(3) 0.16966(15) 0.30851(8) 0.0444(4) Uani 1 1 d . .
C7 C 0.1858(3) 0.07654(15) 0.28731(8) 0.0439(4) Uani 1 1 d . .
H7 H 0.1362 0.0167 0.2652 0.053 Uiso 1 1 calc R U
C8 C 0.2822(3) 0.17148(14) 0.23479(8) 0.0427(4) Uani 1 1 d . .
H8 H 0.3798 0.2076 0.2572 0.051 Uiso 1 1 calc R U
C9 C 0.4090(3) 0.10233(15) 0.18466(8) 0.0448(4) Uani 1 1 d . .
C10 C 0.6309(3) 0.04386(17) 0.19650(10) 0.0592(5) Uani 1 1 d . .
H10 H 0.7034 0.0593 0.2315 0.071 Uiso 1 1 calc R U
C11 C 0.7461(4) -0.0372(2) 0.15688(13) 0.0776(7) Uani 1 1 d . .
H11 H 0.8947 -0.0775 0.1660 0.093 Uiso 1 1 calc R U
C12 C 0.6435(5) -0.0585(2) 0.10447(13) 0.0856(8) Uani 1 1 d . .
H12 H 0.7209 -0.1140 0.0782 0.103 Uiso 1 1 calc R U
C13 C 0.4254(5) 0.0026(2) 0.09095(11) 0.0807(7) Uani 1 1 d . .
H13 H 0.3556 -0.0099 0.0546 0.097 Uiso 1 1 calc R U
C14 C 0.3078(3) 0.08266(18) 0.13079(9) 0.0605(5) Uani 1 1 d . .
H14 H 0.1597 0.1234 0.1211 0.073 Uiso 1 1 calc R U
C15 C 0.0956(3) 0.38545(14) 0.15798(8) 0.0423(4) Uani 1 1 d . .
C16 C 0.2869(3) 0.42149(15) 0.14247(8) 0.0473(4) Uani 1 1 d . .
H16 H 0.4163 0.3730 0.1659 0.057 Uiso 1 1 calc R U
C17 C 0.2900(3) 0.52957(16) 0.09220(9) 0.0520(5) Uani 1 1 d . .
H17 H 0.4217 0.5520 0.0821 0.062 Uiso 1 1 calc R U
C18 C 0.1011(3) 0.60356(16) 0.05732(9) 0.0533(5) Uani 1 1 d . .
C19 C -0.0899(3) 0.56592(18) 0.07157(10) 0.0646(5) Uani 1 1 d . .
H19 H -0.2190 0.6144 0.0480 0.077 Uiso 1 1 calc R U
C20 C -0.0922(3) 0.45819(18) 0.11998(10) 0.0592(5) Uani 1 1 d . .
H20 H -0.2224 0.4328 0.1278 0.071 Uiso 1 1 calc R U
C21 C 0.2797(4) 0.7486(2) -0.01156(13) 0.0970(8) Uani 1 1 d . .
H21A H 0.3419 0.7714 0.0249 0.146 Uiso 1 1 calc R U
H21B H 0.2476 0.8227 -0.0484 0.146 Uiso 1 1 calc R U
H21C H 0.3825 0.6763 -0.0246 0.146 Uiso 1 1 calc R U
C22 C 0.3422(3) -0.00257(15) 0.34294(8) 0.0463(4) Uani 1 1 d . .
H22 H 0.4119 0.0436 0.3649 0.056 Uiso 1 1 calc R U
C23 C 0.3928(3) -0.13249(15) 0.36461(8) 0.0417(4) Uani 1 1 d . .
C24 C 0.2990(3) -0.21338(14) 0.32825(8) 0.0426(4) Uani 1 1 d . .
C25 C 0.1238(3) -0.26244(17) 0.35201(10) 0.0576(5) Uani 1 1 d . .
H25 H 0.0656 -0.2482 0.3925 0.069 Uiso 1 1 calc R U
C26 C 0.0341(3) -0.33222(19) 0.31654(12) 0.0699(6) Uani 1 1 d . .
H26 H -0.0842 -0.3646 0.3331 0.084 Uiso 1 1 calc R U
C27 C 0.1193(4) -0.35402(19) 0.25671(12) 0.0706(6) Uani 1 1 d . .
H27 H 0.0582 -0.4006 0.2326 0.085 Uiso 1 1 calc R U
C28 C 0.2938(4) -0.30702(18) 0.23279(10) 0.0644(5) Uani 1 1 d . .
H28 H 0.3516 -0.3217 0.1923 0.077 Uiso 1 1 calc R U
C29 C 0.3847(3) -0.23785(16) 0.26851(9) 0.0537(5) Uani 1 1 d . .
H29 H 0.5049 -0.2074 0.2522 0.064 Uiso 1 1 calc R U
C30 C 0.5416(3) -0.20105(16) 0.42334(8) 0.0451(4) Uani 1 1 d . .
C31 C 0.6384(3) -0.13346(18) 0.45907(9) 0.0562(5) Uani 1 1 d . .
H31 H 0.6075 -0.0425 0.4463 0.067 Uiso 1 1 calc R U
C32 C 0.7787(3) -0.1975(2) 0.51275(10) 0.0682(6) Uani 1 1 d . .
H32 H 0.8428 -0.1495 0.5352 0.082 Uiso 1 1 calc R U
C33 C 0.8247(3) -0.3307(2) 0.53349(10) 0.0740(6) Uani 1 1 d . .
H33 H 0.9188 -0.3737 0.5700 0.089 Uiso 1 1 calc R U
C34 C 0.7305(3) -0.3996(2) 0.49975(11) 0.0729(6) Uani 1 1 d . .
H34 H 0.7605 -0.4904 0.5136 0.087 Uiso 1 1 calc R U
C35 C 0.5911(3) -0.33650(17) 0.44532(9) 0.0590(5) Uani 1 1 d . .
H35 H 0.5293 -0.3856 0.4230 0.071 Uiso 1 1 calc R U

loop_
_atom_site_aniso_label
_atom_site_aniso_U_11
_atom_site_aniso_U_22
_atom_site_aniso_U_33
_atom_site_aniso_U_23
_atom_site_aniso_U_13
_atom_site_aniso_U_12
N1 0.0423(8) 0.0367(7) 0.0495(8) -0.0018(6) 0.0020(6) -0.0056(6)
O1 0.0786(10) 0.0594(8) 0.0821(10) 0.0216(8) -0.0073(8) -0.0210(7)
C1 0.0426(10) 0.0417(9) 0.0477(10) -0.0112(8) 0.0001(8) -0.0139(7)
C2 0.0492(11) 0.0473(10) 0.0647(12) -0.0098(9) 0.0029(9) -0.0087(8)
C3 0.0514(12) 0.0671(13) 0.0745(14) -0.0237(12) 0.0086(10) -0.0073(10)
C4 0.0552(12) 0.0824(14) 0.0614(12) -0.0179(12) 0.0144(10) -0.0191(11)
C5 0.0571(12) 0.0599(11) 0.0504(11) -0.0074(9) 0.0025(9) -0.0212(9)
C6 0.0473(10) 0.0449(9) 0.0451(10) -0.0119(8) -0.0013(8) -0.0169(8)
C7 0.0506(10) 0.0396(9) 0.0435(9) -0.0096(8) -0.0038(8) -0.0143(8)
C8 0.0441(10) 0.0372(8) 0.0458(9) -0.0067(7) -0.0049(7) -0.0100(7)
C9 0.0472(10) 0.0370(8) 0.0477(10) -0.0047(8) 0.0022(8) -0.0100(7)
C10 0.0510(11) 0.0534(11) 0.0645(12) -0.0021(10) 0.0046(9) -0.0070(9)
C11 0.0663(14) 0.0562(12) 0.0902(17) 0.0034(12) 0.0260(13) 0.0019(10)
C12 0.109(2) 0.0533(13) 0.0880(18) -0.0182(13) 0.0470(16) -0.0120(13)
C13 0.112(2) 0.0781(15) 0.0637(14) -0.0315(12) 0.0183(13) -0.0326(15)
C14 0.0636(13) 0.0604(11) 0.0577(12) -0.0164(10) 0.0027(10) -0.0137(10)
C15 0.0454(10) 0.0345(8) 0.0464(10) -0.0077(7) -0.0007(8) -0.0099(7)
C16 0.0430(10) 0.0425(9) 0.0525(10) -0.0050(8) -0.0049(8) -0.0079(7)
C17 0.0480(11) 0.0489(10) 0.0592(11) -0.0063(9) 0.0012(9) -0.0172(8)
C18 0.0596(12) 0.0408(9) 0.0547(11) 0.0005(9) -0.0028(9) -0.0125(8)
C19 0.0489(11) 0.0598(11) 0.0710(13) 0.0123(10) -0.0151(10) -0.0093(9)
C20 0.0449(11) 0.0581(11) 0.0687(13) 0.0036(10) -0.0078(9) -0.0164(9)
C21 0.109(2) 0.0823(16) 0.0950(18) 0.0228(14) -0.0022(15) -0.0493(15)
C22 0.0543(11) 0.0425(9) 0.0442(10) -0.0102(8) -0.0040(8) -0.0148(8)
C23 0.0423(9) 0.0413(9) 0.0405(9) -0.0090(7) 0.0067(7) -0.0095(7)
C24 0.0467(10) 0.0332(8) 0.0449(9) -0.0064(7) 0.0014(8) -0.0067(7)
C25 0.0566(12) 0.0557(11) 0.0630(12) -0.0158(10) 0.0104(9) -0.0176(9)
C26 0.0586(13) 0.0630(12) 0.0960(17) -0.0227(12) 0.0061(12) -0.0254(10)
C27 0.0744(15) 0.0549(12) 0.0889(16) -0.0288(11) -0.0126(13) -0.0156(11)
C28 0.0829(15) 0.0549(11) 0.0598(12) -0.0258(10) 0.0043(11) -0.0146(11)
C29 0.0623(12) 0.0460(10) 0.0540(11) -0.0140(9) 0.0096(9) -0.0143(8)
C30 0.0432(10) 0.0469(9) 0.0409(9) -0.0072(8) 0.0082(8) -0.0064(8)
C31 0.0617(12) 0.0560(11) 0.0469(10) -0.0100(9) -0.0042(9) -0.0081(9)
C32 0.0631(13) 0.0830(15) 0.0530(12) -0.0164(11) -0.0085(10) -0.0066(11)
C33 0.0568(13) 0.0956(17) 0.0497(12) -0.0012(12) -0.0050(10) 0.0040(12)
C34 0.0629(13) 0.0602(12) 0.0742(15) 0.0071(11) -0.0004(11) 0.0041(10)
C35 0.0573(12) 0.0485(10) 0.0623(12) -0.0030(9) -0.0016(10) -0.0048(9)

loop_
_atom_type_symbol
_atom_type_description
_atom_type_scat_dispersion_real
_atom_type_scat_dispersion_imag
_atom_type_scat_source
C C 0.0033 0.0016 'International Tables Vol C Tables 4.2.6.8 and 6.1.1.4'
H H 0.0000 0.0000 'International Tables Vol C Tables 4.2.6.8 and 6.1.1.4'
N N 0.0061 0.0033 'International Tables Vol C Tables 4.2.6.8 and 6.1.1.4'
O O 0.0106 0.0060 'International Tables Vol C Tables 4.2.6.8 and 6.1.1.4'

loop_
_geom_angle_atom_site_label_1
_geom_angle_atom_site_label_2
_geom_angle_atom_site_label_3
_geom_angle
C15 N1 C1 123.08(13)
C15 N1 C8 121.71(13)
C1 N1 C8 107.47(13)
C18 O1 C21 117.77(16)
C6 C1 C2 120.24(16)
C6 C1 N1 109.79(14)
C2 C1 N1 129.96(16)
C3 C2 C1 117.91(17)
C3 C2 H2 121.0
C1 C2 H2 121.0
C4 C3 C2 121.74(18)
C4 C3 H3 119.1
C2 C3 H3 119.1
C3 C4 C5 120.12(18)
C3 C4 H4 119.9
C5 C4 H4 119.9
C6 C5 C4 119.08(18)
C6 C5 H5 120.5
C4 C5 H5 120.5
C5 C6 C1 120.89(16)
C5 C6 C7 130.17(16)
C1 C6 C7 108.94(14)
C22 C7 C6 114.09(14)
C22 C7 C8 114.30(14)
C6 C7 C8 101.64(12)
C22 C7 H7 108.8
C6 C7 H7 108.8
C8 C7 H7 108.8
N1 C8 C9 115.61(13)
N1 C8 C7 102.23(13)
C9 C8 C7 111.25(12)
N1 C8 H8 109.2
C9 C8 H8 109.2
C7 C8 H8 109.2
C14 C9 C10 118.48(17)
C14 C9 C8 122.08(16)
C10 C9 C8 119.06(16)
C9 C10 C11 120.7(2)
C9 C10 H10 119.7
C11 C10 H10 119.7
C12 C11 C10 120.4(2)
C12 C11 H11 119.8
C10 C11 H11 119.8
C11 C12 C13 119.3(2)
C11 C12 H12 120.3
C13 C12 H12 120.3
C12 C13 C14 120.7(2)
C12 C13 H13 119.6
C14 C13 H13 119.6
C9 C14 C13 120.3(2)
C9 C14 H14 119.8
C13 C14 H14 119.8
C16 C15 C20 117.46(15)
C16 C15 N1 122.94(14)
C20 C15 N1 119.56(15)
C15 C16 C17 120.89(16)
C15 C16 H16 119.6
C17 C16 H16 119.6
C18 C17 C16 120.73(16)
C18 C17 H17 119.6
C16 C17 H17 119.6
O1 C18 C17 125.42(17)
O1 C18 C19 116.00(16)
C17 C18 C19 118.57(16)
C20 C19 C18 120.72(17)
C20 C19 H19 119.6
C18 C19 H19 119.6
C19 C20 C15 121.51(17)
C19 C20 H20 119.2
C15 C20 H20 119.2
O1 C21 H21A 109.5
O1 C21 H21B 109.5
H21A C21 H21B 109.5
O1 C21 H21C 109.5
H21A C21 H21C 109.5
H21B C21 H21C 109.5
C23 C22 C7 126.89(15)
C23 C22 H22 116.6
C7 C22 H22 116.6
C22 C23 C30 122.49(15)
C22 C23 C24 119.13(14)
C30 C23 C24 118.37(13)
C25 C24 C29 118.36(16)
C25 C24 C23 121.70(15)
C29 C24 C23 119.92(15)
C26 C25 C24 120.87(18)
C26 C25 H25 119.6
C24 C25 H25 119.6
C27 C26 C25 120.02(19)
C27 C26 H26 120.0
C25 C26 H26 120.0
C28 C27 C26 119.80(18)
C28 C27 H27 120.1
C26 C27 H27 120.1
C27 C28 C29 120.21(19)
C27 C28 H28 119.9
C29 C28 H28 119.9
C28 C29 C24 120.74(18)
C28 C29 H29 119.6
C24 C29 H29 119.6
C35 C30 C31 116.49(16)
C35 C30 C23 121.55(16)
C31 C30 C23 121.96(15)
C32 C31 C30 121.78(18)
C32 C31 H31 119.1
C30 C31 H31 119.1
C33 C32 C31 120.7(2)
C33 C32 H32 119.7
C31 C32 H32 119.7
C34 C33 C32 118.89(19)
C34 C33 H33 120.6
C32 C33 H33 120.6
C33 C34 C35 120.9(2)
C33 C34 H34 119.5
C35 C34 H34 119.5
C34 C35 C30 121.22(19)
C34 C35 H35 119.4
C30 C35 H35 119.4

loop_
_geom_bond_atom_site_label_1
_geom_bond_atom_site_label_2
_geom_bond_distance
N1 C15 1.409(2)
N1 C1 1.409(2)
N1 C8 1.477(2)
O1 C18 1.366(2)
O1 C21 1.402(3)
C1 C6 1.389(2)
C1 C2 1.387(2)
C2 C3 1.385(3)
C2 H2 0.9300
C3 C4 1.372(3)
C3 H3 0.9300
C4 C5 1.378(3)
C4 H4 0.9300
C5 C6 1.374(2)
C5 H5 0.9300
C6 C7 1.509(2)
C7 C22 1.490(2)
C7 C8 1.551(2)
C7 H7 0.9800
C8 C9 1.497(2)
C8 H8 0.9800
C9 C14 1.375(2)
C9 C10 1.382(2)
C10 C11 1.381(3)
C10 H10 0.9300
C11 C12 1.363(3)
C11 H11 0.9300
C12 C13 1.370(3)
C12 H12 0.9300
C13 C14 1.383(3)
C13 H13 0.9300
C14 H14 0.9300
C15 C16 1.370(2)
C15 C20 1.391(2)
C16 C17 1.389(2)
C16 H16 0.9300
C17 C18 1.371(2)
C17 H17 0.9300
C18 C19 1.373(3)
C19 C20 1.364(2)
C19 H19 0.9300
C20 H20 0.9300
C21 H21A 0.9600
C21 H21B 0.9600
C21 H21C 0.9600
C22 C23 1.333(2)
C22 H22 0.9300
C23 C30 1.486(2)
C23 C24 1.498(2)
C24 C25 1.380(2)
C24 C29 1.382(2)
C25 C26 1.378(3)
C25 H25 0.9300
C26 C27 1.375(3)
C26 H26 0.9300
C27 C28 1.366(3)
C27 H27 0.9300
C28 C29 1.380(2)
C28 H28 0.9300
C29 H29 0.9300
C30 C35 1.389(2)
C30 C31 1.389(2)
C31 C32 1.375(2)
C31 H31 0.9300
C32 C33 1.365(3)
C32 H32 0.9300
C33 C34 1.365(3)
C33 H33 0.9300
C34 C35 1.382(3)
C34 H34 0.9300
C35 H35 0.9300

loop_
_geom_torsion_atom_site_label_1
_geom_torsion_atom_site_label_2
_geom_torsion_atom_site_label_3
_geom_torsion_atom_site_label_4
_geom_torsion
C15 N1 C1 C6 -169.68(14)
C8 N1 C1 C6 -20.06(17)
C15 N1 C1 C2 9.6(3)
C8 N1 C1 C2 159.20(17)
C6 C1 C2 C3 -0.4(3)
N1 C1 C2 C3 -179.62(16)
C1 C2 C3 C4 -0.4(3)
C2 C3 C4 C5 0.6(3)
C3 C4 C5 C6 0.0(3)
C4 C5 C6 C1 -0.8(3)
C4 C5 C6 C7 179.71(16)
C2 C1 C6 C5 1.0(2)
N1 C1 C6 C5 -179.64(15)
C2 C1 C6 C7 -179.39(15)
N1 C1 C6 C7 -0.04(17)
C5 C6 C7 C22 -38.3(2)
C1 C6 C7 C22 142.15(14)
C5 C6 C7 C8 -161.84(17)
C1 C6 C7 C8 18.62(16)
C15 N1 C8 C9 -58.21(19)
C1 N1 C8 C9 151.67(13)
C15 N1 C8 C7 -179.22(13)
C1 N1 C8 C7 30.66(15)
C22 C7 C8 N1 -152.38(13)
C6 C7 C8 N1 -29.00(14)
C22 C7 C8 C9 83.65(17)
C6 C7 C8 C9 -152.97(13)
N1 C8 C9 C14 -33.1(2)
C7 C8 C9 C14 82.86(18)
N1 C8 C9 C10 154.06(15)
C7 C8 C9 C10 -89.94(18)
C14 C9 C10 C11 -2.9(3)
C8 C9 C10 C11 170.19(15)
C9 C10 C11 C12 1.5(3)
C10 C11 C12 C13 0.8(3)
C11 C12 C13 C14 -1.6(3)
C10 C9 C14 C13 2.1(3)
C8 C9 C14 C13 -170.77(16)
C12 C13 C14 C9 0.2(3)
C1 N1 C15 C16 126.63(17)
C8 N1 C15 C16 -18.8(2)
C1 N1 C15 C20 -55.5(2)
C8 N1 C15 C20 159.02(15)
C20 C15 C16 C17 2.2(2)
N1 C15 C16 C17 -179.87(15)
C15 C16 C17 C18 0.7(3)
C21 O1 C18 C17 4.1(3)
C21 O1 C18 C19 -175.1(2)
C16 C17 C18 O1 178.61(16)
C16 C17 C18 C19 -2.2(3)
O1 C18 C19 C20 -179.92(18)
C17 C18 C19 C20 0.8(3)
C18 C19 C20 C15 2.2(3)
C16 C15 C20 C19 -3.7(3)
N1 C15 C20 C19 178.38(17)
C6 C7 C22 C23 115.42(19)
C8 C7 C22 C23 -128.20(18)
C7 C22 C23 C30 -176.22(15)
C7 C22 C23 C24 4.5(3)
C22 C23 C24 C25 -102.24(19)
C30 C23 C24 C25 78.4(2)
C22 C23 C24 C29 76.2(2)
C30 C23 C24 C29 -103.14(18)
C29 C24 C25 C26 -1.1(3)
C23 C24 C25 C26 177.38(16)
C24 C25 C26 C27 0.1(3)
C25 C26 C27 C28 0.4(3)
C26 C27 C28 C29 0.0(3)
C27 C28 C29 C24 -1.0(3)
C25 C24 C29 C28 1.5(3)
C23 C24 C29 C28 -176.99(15)
C22 C23 C30 C35 179.61(16)
C24 C23 C30 C35 -1.1(2)
C22 C23 C30 C31 -0.5(3)
C24 C23 C30 C31 178.86(15)
C35 C30 C31 C32 1.0(3)
C23 C30 C31 C32 -178.95(17)
C30 C31 C32 C33 -1.1(3)
C31 C32 C33 C34 0.5(3)
C32 C33 C34 C35 0.2(3)
C33 C34 C35 C30 -0.3(3)
C31 C30 C35 C34 -0.3(3)
C23 C30 C35 C34 179.64(16)
